data_2215813
loop_
_publ_author_name
'Kruszynski, Rafal'
'Trzesowska, Agata'
'Przybycin, Magdalena'
'Gil, Kamil'
'Dobosz, Maria'

_publ_section_title
;
 2-(3-Methyl-5-thioxo-4,5-dihydro-1<i>H</i>-1,2,4-triazol-4-yl)acetic
 acid
;
_journal_coeditor_code BT2545
_journal_issue 11
_journal_name_full 'Acta Crystallographica Section E'
_journal_page_first o4378
_journal_page_last o4378
_journal_paper_doi 10.1107/S1600536807051185
_journal_volume 63
_journal_year 2007
_chemical_formula_iupac 'C5 H7 N3 O2 S'
_chemical_formula_moiety 'C5 H7 N3 O2 S'
_chemical_formula_sum 'C5 H7 N3 O2 S'
_chemical_formula_weight 173.20
_chemical_name_systematic
;
2-(3-Methyl-5-thioxo-4,5-dihydro-1H-1,2,4-triazol-4-yl)acetic acid
;
_space_group_IT_number 14
_symmetry_cell_setting monoclinic
_symmetry_space_group_name_Hall '-P 2yn'
_symmetry_space_group_name_H-M 'P 1 21/n 1'
_atom_sites_solution_hydrogens geom
_atom_sites_solution_primary direct
_atom_sites_solution_secondary direct
_audit_creation_method SHELXL-97
_cell_angle_alpha 90.00
_cell_angle_beta 99.250(5)
_cell_angle_gamma 90.00
_cell_formula_units_Z 4
_cell_length_a 5.1706(3)
_cell_length_b 9.4818(6)
_cell_length_c 15.6763(9)
_cell_measurement_reflns_used 99
_cell_measurement_temperature 291(2)
_cell_measurement_theta_max 20
_cell_measurement_theta_min 2
_cell_volume 758.56(8)
_computing_cell_refinement 'KM-4 Software (Kuma, 1993)'
_computing_data_collection 'KM-4 Software (Kuma, 1993)'
_computing_data_reduction
;
DATAPROC (Ga\/ldecki <i>et al.</i>,  1998)
;
_computing_molecular_graphics
;
XP in SHELXTL/PC (Sheldrick, 1990b) and ORTEP-3 for Windows
(Version 1.062; Farrugia, 1997)
;
_computing_publication_material
;
SHELXL97 (Sheldrick, 1997) and PLATON (Spek, 2003)
;
_computing_structure_refinement 'SHELXL97 (Sheldrick, 1997)'
_computing_structure_solution 'SHELXS97 (Sheldrick, 1990a)'
_diffrn_ambient_temperature 291(2)
_diffrn_measured_fraction_theta_full 0.999
_diffrn_measured_fraction_theta_max 0.999
_diffrn_measurement_device_type 'Kuma KM-4'
_diffrn_measurement_method \w--2\q
_diffrn_radiation_monochromator graphite
_diffrn_radiation_source 'fine-focus sealed tube'
_diffrn_radiation_type MoK\a
_diffrn_radiation_wavelength 0.71073
_diffrn_reflns_av_R_equivalents 0.0000
_diffrn_reflns_av_sigmaI/netI 0.0257
_diffrn_reflns_limit_h_max 6
_diffrn_reflns_limit_h_min -6
_diffrn_reflns_limit_k_max 11
_diffrn_reflns_limit_k_min 0
_diffrn_reflns_limit_l_max 18
_diffrn_reflns_limit_l_min 0
_diffrn_reflns_number 1354
_diffrn_reflns_theta_full 25.08
_diffrn_reflns_theta_max 25.08
_diffrn_reflns_theta_min 3.40
_diffrn_standards_decay_% 2.12
_diffrn_standards_interval_count 100
_diffrn_standards_number 3
_exptl_absorpt_coefficient_mu 0.378
_exptl_absorpt_correction_T_max 0.983
_exptl_absorpt_correction_T_min 0.918
_exptl_absorpt_correction_type numerical
_exptl_absorpt_process_details '(X-RED; Stoe & Cie, 1999)'
_exptl_crystal_colour colourless
_exptl_crystal_density_diffrn 1.517
_exptl_crystal_density_method 'not measured'
_exptl_crystal_description needle
_exptl_crystal_F_000 360
_exptl_crystal_size_max 0.22
_exptl_crystal_size_mid 0.07
_exptl_crystal_size_min 0.07
_refine_diff_density_max 0.157
_refine_diff_density_min -0.240
_refine_ls_extinction_method none
_refine_ls_goodness_of_fit_ref 1.088
_refine_ls_hydrogen_treatment constr
_refine_ls_matrix_type full
_refine_ls_number_parameters 102
_refine_ls_number_reflns 1354
_refine_ls_number_restraints 0
_refine_ls_restrained_S_all 1.088
_refine_ls_R_factor_all 0.0474
_refine_ls_R_factor_gt 0.0343
_refine_ls_shift/su_max 0.000
_refine_ls_shift/su_mean 0.000
_refine_ls_structure_factor_coef Fsqd
_refine_ls_weighting_details 'calc w=1/[\s^2^(Fo^2^)+(0.0468P)^2^] where P=(Fo^2^+2Fc^2^)/3'
_refine_ls_weighting_scheme calc
_refine_ls_wR_factor_gt 0.0799
_refine_ls_wR_factor_ref 0.0872
_reflns_number_gt 1108
_reflns_number_total 1354
_reflns_threshold_expression I>2\s(I)
_cod_data_source_file bt2545.cif
_cod_data_source_block I
_cod_original_sg_symbol_H-M 'P 21/n'
_cod_database_code 2215813
_cod_database_fobs_code 2215813

loop_
_symmetry_equiv_pos_as_xyz
'x, y, z'
'-x+1/2, y+1/2, -z+1/2'
'-x, -y, -z'
'x-1/2, -y-1/2, z-1/2'

loop_
_atom_site_type_symbol
_atom_site_label
_atom_site_fract_x
_atom_site_fract_y
_atom_site_fract_z
_atom_site_U_iso_or_equiv
_atom_site_adp_type
_atom_site_calc_flag
_atom_site_refinement_flags
_atom_site_occupancy
S S1 0.99527(11) 1.04539(6) 0.63708(3) 0.0393(2) Uani d . 1
O O1 0.7717(3) 0.88549(17) 0.88096(9) 0.0437(4) Uani d . 1
H H1O 0.8832 0.8517 0.9185 0.066 Uiso calc R 1
C C4 0.8051(4) 0.8362(2) 0.80424(12) 0.0301(5) Uani d . 1
O O2 0.9822(3) 0.76167(17) 0.79093(9) 0.0420(4) Uani d . 1
N N1 0.7338(3) 0.8532(2) 0.52587(10) 0.0401(5) Uani d . 1
H H1N 0.8106 0.8759 0.4831 0.048 Uiso calc R 1
N N3 0.6155(3) 0.84909(19) 0.64966(10) 0.0313(4) Uani d . 1
C C3 0.5851(4) 0.8886(2) 0.73708(12) 0.0336(5) Uani d . 1
H H3A 0.4208 0.8508 0.7495 0.040 Uiso calc R 1
H H3B 0.5763 0.9905 0.7407 0.040 Uiso calc R 1
C C2 0.7812(4) 0.9166(2) 0.60293(12) 0.0335(5) Uani d . 1
N N2 0.5497(4) 0.7480(2) 0.52213(11) 0.0413(5) Uani d . 1
C C1 0.4797(4) 0.7476(2) 0.59811(12) 0.0347(5) Uani d . 1
C C5 0.2828(4) 0.6513(3) 0.62525(15) 0.0438(6) Uani d . 1
H H5A 0.2063 0.5947 0.5769 0.066 Uiso calc R 1
H H5B 0.1484 0.7056 0.6456 0.066 Uiso calc R 1
H H5C 0.3661 0.5911 0.6708 0.066 Uiso calc R 1

loop_
_atom_site_aniso_label
_atom_site_aniso_U_11
_atom_site_aniso_U_22
_atom_site_aniso_U_33
_atom_site_aniso_U_12
_atom_site_aniso_U_13
_atom_site_aniso_U_23
S1 0.0452(3) 0.0464(4) 0.0274(3) -0.0021(3) 0.0090(2) -0.0016(2)
O1 0.0578(10) 0.0515(10) 0.0206(8) 0.0089(8) 0.0029(7) -0.0014(7)
C4 0.0347(11) 0.0345(11) 0.0222(10) -0.0032(9) 0.0082(8) 0.0018(9)
O2 0.0366(8) 0.0546(10) 0.0356(8) 0.0104(8) 0.0087(7) 0.0068(7)
N1 0.0495(11) 0.0521(12) 0.0202(9) -0.0065(10) 0.0095(8) 0.0007(8)
N3 0.0322(9) 0.0425(10) 0.0198(8) 0.0043(8) 0.0065(7) 0.0005(8)
C3 0.0347(11) 0.0459(13) 0.0212(10) 0.0065(10) 0.0073(8) -0.0003(9)
C2 0.0339(11) 0.0451(13) 0.0216(10) 0.0079(10) 0.0049(8) 0.0022(9)
N2 0.0481(11) 0.0523(12) 0.0231(9) -0.0059(10) 0.0042(8) -0.0024(8)
C1 0.0366(11) 0.0445(13) 0.0220(10) 0.0046(10) 0.0015(8) 0.0012(9)
C5 0.0442(13) 0.0501(14) 0.0375(13) -0.0011(11) 0.0077(10) 0.0021(11)

loop_
_atom_type_symbol
_atom_type_description
_atom_type_scat_dispersion_real
_atom_type_scat_dispersion_imag
_atom_type_scat_source
C C 0.0033 0.0016 'International Tables Vol C Tables 4.2.6.8 and 6.1.1.4'
H H 0.0000 0.0000 'International Tables Vol C Tables 4.2.6.8 and 6.1.1.4'
N N 0.0061 0.0033 'International Tables Vol C Tables 4.2.6.8 and 6.1.1.4'
O O 0.0106 0.0060 'International Tables Vol C Tables 4.2.6.8 and 6.1.1.4'
S S 0.1246 0.1234 'International Tables Vol C Tables 4.2.6.8 and 6.1.1.4'

loop_
_geom_angle_atom_site_label_1
_geom_angle_atom_site_label_2
_geom_angle_atom_site_label_3
_geom_angle
_geom_angle_publ_flag
C4 O1 H1O 109.5 no
O2 C4 O1 125.34(19) no
O2 C4 C3 125.76(18) no
O1 C4 C3 108.89(17) no
C2 N1 N2 112.98(17) no
C2 N1 H1N 123.5 no
N2 N1 H1N 123.5 no
C2 N3 C1 108.44(16) no
C2 N3 C3 123.71(18) no
C1 N3 C3 127.75(17) no
N3 C3 C4 112.98(16) no
N3 C3 H3A 109.0 no
C4 C3 H3A 109.0 no
N3 C3 H3B 109.0 no
C4 C3 H3B 109.0 no
H3A C3 H3B 107.8 no
N1 C2 N3 103.51(18) no
N1 C2 S1 129.18(17) no
N3 C2 S1 127.30(15) no
C1 N2 N1 104.81(17) no
N2 C1 N3 110.26(19) no
N2 C1 C5 124.8(2) no
N3 C1 C5 124.95(18) no
C1 C5 H5A 109.5 no
C1 C5 H5B 109.5 no
H5A C5 H5B 109.5 no
C1 C5 H5C 109.5 no
H5A C5 H5C 109.5 no
H5B C5 H5C 109.5 no

loop_
_geom_bond_atom_site_label_1
_geom_bond_atom_site_label_2
_geom_bond_distance
_geom_bond_publ_flag
S1 C2 1.677(2) no
O1 C4 1.327(2) no
O1 H1O 0.8200 no
C4 O2 1.201(2) no
C4 C3 1.505(3) no
N1 C2 1.336(3) no
N1 N2 1.374(3) no
N1 H1N 0.8600 no
N3 C2 1.372(3) no
N3 C1 1.374(3) no
N3 C3 1.453(2) no
C3 H3A 0.9700 no
C3 H3B 0.9700 no
N2 C1 1.299(3) no
C1 C5 1.480(3) no
C5 H5A 0.9600 no
C5 H5B 0.9600 no
C5 H5C 0.9600 no

loop_
_geom_hbond_atom_site_label_D
_geom_hbond_atom_site_label_H
_geom_hbond_atom_site_label_A
_geom_hbond_site_symmetry_A
_geom_hbond_distance_DH
_geom_hbond_distance_HA
_geom_hbond_distance_DA
_geom_hbond_angle_DHA
O1 H1O N2 4_676 0.82 1.96 2.746(2) 161.8
N1 H1N S1 3_776 0.86 2.39 3.2499(18) 175.8
C3 H3A O2 1_455 0.97 2.60 3.567(2) 176.2

loop_
_geom_torsion_atom_site_label_1
_geom_torsion_atom_site_label_2
_geom_torsion_atom_site_label_3
_geom_torsion_atom_site_label_4
_geom_torsion
_geom_torsion_publ_flag
N3 C3 C4 O1 175.46(17) no
N3 C3 C4 O2 -4.6(3) no

loop_
_cod_related_entry_id
_cod_related_entry_database
_cod_related_entry_code
1 ChemSpider 16497999
